data_4340368
loop_
_publ_author_name
'Monti, Filippo'
'Baschieri, Andrea'
'Gualandi, Isacco'
'Serrano-P\'erez, Juan J'
'Junquera-Hern\'andez, Jos\'e M'
'Tonelli, Domenica'
'Mazzanti, Andrea'
'Muzzioli, Sara'
'Stagni, Stefano'
'Roldan-Carmona, Cristina'
'Perteg\'as, Antonio'
'Bolink, Henk J.'
'Ort\'i, Enrique'
'Sambri, Letizia'
'Armaroli, Nicola'

_publ_contact_author
;
Prof. Dr. Andrea Mazzanti
University of Bologna
Department of Industrial Chemistry "Toso Montanari"
Viale Risorgimento 4
40136 Bologna
Italy
;
_publ_section_title
;
 Iridium(III) Complexes with Phenyl-tetrazoles as Cyclometalating Ligands.
;
_journal_issue 14
_journal_name_full 'Inorganic chemistry'
_journal_page_first 7709
_journal_page_last 7721
_journal_paper_doi 10.1021/ic500999k
_journal_volume 53
_journal_year 2014
_chemical_formula_sum 'C29 H24 B Cl2 F4 Ir N10'
_chemical_formula_weight 862.49
_chemical_name_common 'complex 3'
_chemical_name_systematic
; 
 ? 
;
_space_group_IT_number 14
_symmetry_cell_setting monoclinic
_symmetry_space_group_name_Hall '-P 2yn'
_symmetry_space_group_name_H-M 'P 1 21/n 1'
_atom_sites_solution_hydrogens geom
_atom_sites_solution_primary direct
_atom_sites_solution_secondary difmap
_audit_creation_date 07/15/2013
_audit_creation_method SHELXL-97
_audit_update_record 06/05/2014
_cell_angle_alpha 90.00
_cell_angle_beta 100.4180(10)
_cell_angle_gamma 90.00
_cell_formula_units_Z 4
_cell_length_a 12.3364(6)
_cell_length_b 18.4780(9)
_cell_length_c 14.2837(7)
_cell_measurement_temperature 296(2)
_cell_volume 3202.3(3)
_computing_structure_refinement 'SHELXL-97 (Sheldrick, 2008)'
_computing_structure_solution 'SHELXS-97 (Sheldrick, 2008)'
_diffrn_ambient_temperature 296(2)
_diffrn_measured_fraction_theta_full 0.999
_diffrn_measured_fraction_theta_max 0.998
_diffrn_radiation_monochromator graphite
_diffrn_radiation_source 'fine-focus sealed tube'
_diffrn_radiation_type MoK\a
_diffrn_radiation_wavelength 0.71073
_diffrn_reflns_av_R_equivalents 0.0215
_diffrn_reflns_av_sigmaI/netI 0.0151
_diffrn_reflns_limit_h_max 16
_diffrn_reflns_limit_h_min -16
_diffrn_reflns_limit_k_max 23
_diffrn_reflns_limit_k_min -23
_diffrn_reflns_limit_l_max 18
_diffrn_reflns_limit_l_min -18
_diffrn_reflns_number 36424
_diffrn_reflns_theta_full 25.00
_diffrn_reflns_theta_max 27.50
_diffrn_reflns_theta_min 1.82
_exptl_absorpt_coefficient_mu 4.398
_exptl_absorpt_correction_T_max 0.5583
_exptl_absorpt_correction_T_min 0.4733
_exptl_absorpt_correction_type empirical
_exptl_absorpt_process_details 'Bruker SADABS'
_exptl_crystal_colour yellow
_exptl_crystal_density_diffrn 1.789
_exptl_crystal_density_method 'not measured'
_exptl_crystal_description plates
_exptl_crystal_F_000 1680
_exptl_crystal_size_max 0.20
_exptl_crystal_size_mid 0.15
_exptl_crystal_size_min 0.15
_refine_diff_density_max 0.705
_refine_diff_density_min -0.446
_refine_diff_density_rms 0.076
_refine_ls_extinction_method none
_refine_ls_goodness_of_fit_ref 1.040
_refine_ls_hydrogen_treatment constr
_refine_ls_matrix_type full
_refine_ls_number_parameters 454
_refine_ls_number_reflns 7333
_refine_ls_number_restraints 0
_refine_ls_restrained_S_all 1.040
_refine_ls_R_factor_all 0.0235
_refine_ls_R_factor_gt 0.0199
_refine_ls_shift/su_max 0.000
_refine_ls_shift/su_mean 0.000
_refine_ls_structure_factor_coef Fsqd
_refine_ls_weighting_details 'calc w=1/[\s^2^(Fo^2^)+(0.0282P)^2^+1.9559P] where P=(Fo^2^+2Fc^2^)/3'
_refine_ls_weighting_scheme calc
_refine_ls_wR_factor_gt 0.0506
_refine_ls_wR_factor_ref 0.0529
_reflns_number_gt 6584
_reflns_number_total 7333
_reflns_threshold_expression >2sigma(I)
_cod_data_source_file ic500999k_si_003.cif
_cod_data_source_block iridio
_cod_depositor_comments 'Adding full bibliography for 4340366--4340368.cif.'
_cod_original_sg_symbol_H-M 'P 21/n'
_cod_database_code 4340368

loop_
_symmetry_equiv_pos_as_xyz
'x, y, z'
'-x+1/2, y+1/2, -z+1/2'
'-x, -y, -z'
'x-1/2, -y-1/2, z-1/2'

loop_
_atom_site_label
_atom_site_type_symbol
_atom_site_fract_x
_atom_site_fract_y
_atom_site_fract_z
_atom_site_U_iso_or_equiv
_atom_site_adp_type
_atom_site_occupancy
_atom_site_symmetry_multiplicity
_atom_site_calc_flag
_atom_site_refinement_flags
_atom_site_disorder_assembly
_atom_site_disorder_group
Ir1 Ir 0.461240(7) 0.135976(5) 0.281186(6) 0.03573(4) Uani 1 1 d . A 7
C1 C 0.2752(3) 0.16074(17) 0.1031(2) 0.0547(7) Uani 1 1 d . A 7
H1 H 0.2636 0.2053 0.1300 0.066 Uiso 1 1 calc R A 7
C2 C 0.2083(3) 0.14111(18) 0.0167(2) 0.0652(9) Uani 1 1 d . A 7
H2 H 0.1535 0.1724 -0.0127 0.078 Uiso 1 1 calc R A 7
C3 C 0.2237(3) 0.07644(18) -0.0241(2) 0.0605(7) Uani 1 1 d . A 7
H3 H 0.1792 0.0631 -0.0811 0.073 Uiso 1 1 calc R A 7
C4 C 0.3070(2) 0.02989(15) 0.02055(18) 0.0477(6) Uani 1 1 d . A 7
C5 C 0.3324(3) -0.03868(16) -0.0177(2) 0.0554(7) Uani 1 1 d . A 7
H5 H 0.2902 -0.0548 -0.0744 0.066 Uiso 1 1 calc R A 7
C6 C 0.4155(3) -0.08002(15) 0.0266(2) 0.0544(7) Uani 1 1 d . A 7
H6 H 0.4300 -0.1240 -0.0003 0.065 Uiso 1 1 calc R A 7
C7 C 0.4824(2) -0.05758(13) 0.11458(19) 0.0460(6) Uani 1 1 d . A 7
C8 C 0.5740(3) -0.09636(15) 0.1625(2) 0.0563(7) Uani 1 1 d . A 7
H8 H 0.5918 -0.1412 0.1397 0.068 Uiso 1 1 calc R A 7
C9 C 0.6363(3) -0.06797(15) 0.2422(2) 0.0568(7) Uani 1 1 d . A 7
H9 H 0.6987 -0.0924 0.2728 0.068 Uiso 1 1 calc R A 7
C10 C 0.6066(2) -0.00211(15) 0.27819(19) 0.0482(6) Uani 1 1 d . A 7
H10 H 0.6497 0.0163 0.3332 0.058 Uiso 1 1 calc R A 7
C11 C 0.4582(2) 0.00901(12) 0.15409(17) 0.0387(5) Uani 1 1 d . A 7
C12 C 0.3705(2) 0.05285(13) 0.10711(16) 0.0398(5) Uani 1 1 d . A 7
N1 N 0.35440(18) 0.11795(11) 0.14767(15) 0.0415(4) Uani 1 1 d . A 7
N2 N 0.51901(16) 0.03518(11) 0.23676(14) 0.0386(4) Uani 1 1 d . A 7
C13 C 0.5581(2) 0.13870(12) 0.41248(18) 0.0396(5) Uani 1 1 d . A 7
C14 C 0.6679(2) 0.16223(15) 0.4383(2) 0.0486(6) Uani 1 1 d . A 7
H14 H 0.7048 0.1795 0.3915 0.058 Uiso 1 1 calc R A 7
C15 C 0.7222(2) 0.16005(18) 0.5324(2) 0.0570(7) Uani 1 1 d . A 7
H15 H 0.7948 0.1758 0.5475 0.068 Uiso 1 1 calc R A 7
C16 C 0.6697(3) 0.13478(17) 0.6043(2) 0.0631(8) Uani 1 1 d . A 7
H16 H 0.7065 0.1343 0.6672 0.076 Uiso 1 1 calc R A 7
C17 C 0.5625(3) 0.11040(19) 0.5816(2) 0.0576(7) Uani 1 1 d . A 7
H17 H 0.5266 0.0930 0.6289 0.069 Uiso 1 1 calc R A 7
C18 C 0.5084(2) 0.11195(15) 0.48732(18) 0.0435(5) Uani 1 1 d . A 7
C19 C 0.3983(2) 0.08485(14) 0.45464(17) 0.0430(5) Uani 1 1 d . A 7
N3 N 0.32291(18) 0.05569(13) 0.49903(16) 0.0509(5) Uani 1 1 d . A 7
N4 N 0.24194(18) 0.04077(13) 0.42695(17) 0.0505(5) Uani 1 1 d . A 7
N5 N 0.26038(18) 0.05863(12) 0.34218(16) 0.0480(5) Uani 1 1 d . A 7
N6 N 0.36090(16) 0.08704(11) 0.35946(14) 0.0397(4) Uani 1 1 d . A 7
C20 C 0.4722(2) 0.29440(14) 0.28323(17) 0.0455(6) Uani 1 1 d . A 7
C21 C 0.5604(2) 0.27031(14) 0.23606(18) 0.0450(6) Uani 1 1 d . A 7
N8 N 0.56717(18) 0.19745(11) 0.22347(13) 0.0409(4) Uani 1 1 d . A 7
N9 N 0.64966(19) 0.18448(12) 0.17908(15) 0.0488(5) Uani 1 1 d . A 7
C22 C 0.4086(2) 0.23640(13) 0.30924(16) 0.0411(5) Uani 1 1 d . A 7
N10 N 0.6898(2) 0.24877(13) 0.16654(17) 0.0552(6) Uani 1 1 d . A 7
N11 N 0.6390(2) 0.30368(13) 0.20037(18) 0.0557(6) Uani 1 1 d . A 7
C23 C 0.3189(2) 0.25623(16) 0.3510(2) 0.0532(6) Uani 1 1 d . A 7
H23 H 0.2733 0.2204 0.3680 0.064 Uiso 1 1 calc R A 7
C24 C 0.2964(3) 0.32800(18) 0.3675(2) 0.0645(8) Uani 1 1 d . A 7
H24 H 0.2364 0.3393 0.3959 0.077 Uiso 1 1 calc R A 7
C25 C 0.3617(3) 0.38331(18) 0.3426(2) 0.0662(9) Uani 1 1 d . A 7
H25 H 0.3459 0.4312 0.3549 0.079 Uiso 1 1 calc R A 7
C26 C 0.4493(3) 0.36691(14) 0.2999(2) 0.0566(7) Uani 1 1 d . A 7
H26 H 0.4932 0.4036 0.2822 0.068 Uiso 1 1 calc R A 7
C28 C 0.7823(3) 0.2591(2) 0.1170(3) 0.0822(11) Uani 1 1 d . A 7
H28A H 0.7638 0.2958 0.0691 0.123 Uiso 1 1 calc R A 7
H28B H 0.7976 0.2145 0.0875 0.123 Uiso 1 1 calc R A 7
H28C H 0.8461 0.2740 0.1617 0.123 Uiso 1 1 calc R A 7
C29 C 0.1385(2) 0.00701(19) 0.4414(3) 0.0691(9) Uani 1 1 d . A 7
H29A H 0.1537 -0.0274 0.4925 0.104 Uiso 1 1 calc R A 7
H29B H 0.1047 -0.0173 0.3841 0.104 Uiso 1 1 calc R A 7
H29C H 0.0895 0.0436 0.4571 0.104 Uiso 1 1 calc R A 7
B1 B 0.5115(4) 0.7067(3) 0.0596(4) 0.0810(12) Uani 1 1 d . B 7
F1 F 0.5892(3) 0.72379(17) 0.1404(2) 0.1356(11) Uani 1 1 d . B 7
F2 F 0.5261(3) 0.75547(14) -0.0078(2) 0.1213(10) Uani 1 1 d . B 7
F3 F 0.5366(3) 0.63991(13) 0.0327(3) 0.1349(13) Uani 1 1 d . B 7
F4 F 0.4118(3) 0.7058(3) 0.0763(4) 0.211(2) Uani 1 1 d . B 7
C51 C 0.9713(9) 0.0924(5) 0.2276(6) 0.138(4) Uani 0.773(3) 1 d P C 1
H51A H 1.0458 0.0821 0.2599 0.166 Uiso 0.773(3) 1 calc PR C 1
H51B H 0.9525 0.1408 0.2455 0.166 Uiso 0.773(3) 1 calc PR C 1
Cl1 Cl 0.88393(13) 0.03237(12) 0.26380(12) 0.1132(7) Uani 0.773(3) 1 d P C 1
Cl2 Cl 0.9666(2) 0.0893(2) 0.1031(2) 0.1369(12) Uani 0.773(3) 1 d P C 1
C51B C 1.020(3) 0.1407(13) 0.166(5) 0.24(3) Uani 0.227(3) 1 d P C 2
H51C H 1.0952 0.1298 0.1964 0.293 Uiso 0.227(3) 1 calc PR C 2
H51D H 0.9828 0.1493 0.2191 0.293 Uiso 0.227(3) 1 calc PR C 2
Cl1B Cl 0.9877(14) 0.0725(8) 0.1506(14) 0.215(9) Uani 0.227(3) 1 d P C 2
Cl2B Cl 1.0400(7) 0.2193(5) 0.1454(11) 0.212(6) Uani 0.227(3) 1 d P C 2

loop_
_atom_site_aniso_label
_atom_site_aniso_U_11
_atom_site_aniso_U_22
_atom_site_aniso_U_33
_atom_site_aniso_U_23
_atom_site_aniso_U_13
_atom_site_aniso_U_12
Ir1 0.04115(6) 0.03305(6) 0.03278(5) -0.00025(3) 0.00616(4) 0.00002(3)
C1 0.0625(17) 0.0477(14) 0.0491(15) 0.0022(12) -0.0023(13) 0.0082(13)
C2 0.065(2) 0.067(2) 0.0557(18) 0.0058(14) -0.0094(15) 0.0090(15)
C3 0.0621(17) 0.070(2) 0.0436(14) -0.0027(13) -0.0052(13) -0.0088(15)
C4 0.0535(15) 0.0498(14) 0.0403(13) -0.0037(11) 0.0097(11) -0.0126(12)
C5 0.0673(18) 0.0527(16) 0.0477(14) -0.0117(12) 0.0144(13) -0.0206(14)
C6 0.0718(18) 0.0421(14) 0.0544(15) -0.0118(12) 0.0254(14) -0.0167(13)
C7 0.0584(15) 0.0332(12) 0.0519(14) -0.0016(10) 0.0246(12) -0.0081(11)
C8 0.0721(19) 0.0373(13) 0.0664(18) 0.0010(12) 0.0309(15) 0.0045(13)
C9 0.0638(17) 0.0462(15) 0.0638(18) 0.0123(13) 0.0205(14) 0.0163(13)
C10 0.0520(14) 0.0456(14) 0.0471(14) 0.0085(11) 0.0098(11) 0.0047(11)
C11 0.0452(12) 0.0341(11) 0.0396(12) 0.0002(9) 0.0154(10) -0.0063(9)
C12 0.0447(12) 0.0392(12) 0.0371(11) -0.0002(9) 0.0121(10) -0.0073(10)
N1 0.0475(12) 0.0395(10) 0.0370(10) 0.0011(8) 0.0061(9) 0.0006(9)
N2 0.0441(11) 0.0337(10) 0.0395(10) 0.0032(8) 0.0114(8) -0.0011(8)
C13 0.0425(12) 0.0386(12) 0.0374(12) -0.0026(9) 0.0066(10) 0.0018(9)
C14 0.0452(14) 0.0502(14) 0.0498(14) -0.0023(12) 0.0072(11) -0.0049(11)
C15 0.0458(15) 0.0614(17) 0.0591(17) -0.0094(14) -0.0026(13) -0.0054(13)
C16 0.0613(19) 0.078(2) 0.0443(15) -0.0016(13) -0.0063(13) -0.0060(15)
C17 0.0584(17) 0.0733(19) 0.0396(13) 0.0049(13) 0.0048(12) -0.0051(15)
C18 0.0442(13) 0.0463(13) 0.0393(12) 0.0013(10) 0.0053(10) -0.0004(11)
C19 0.0446(13) 0.0445(13) 0.0399(12) 0.0049(10) 0.0076(10) 0.0008(10)
N3 0.0460(12) 0.0592(14) 0.0484(12) 0.0096(10) 0.0106(10) -0.0022(10)
N4 0.0421(11) 0.0534(13) 0.0570(13) 0.0093(10) 0.0113(10) -0.0024(10)
N5 0.0428(11) 0.0459(12) 0.0534(12) 0.0047(10) 0.0036(9) -0.0024(9)
N6 0.0384(10) 0.0393(10) 0.0402(10) 0.0025(8) 0.0039(8) -0.0007(8)
C20 0.0552(15) 0.0382(13) 0.0413(13) -0.0052(10) 0.0040(11) 0.0029(11)
C21 0.0563(15) 0.0359(12) 0.0422(13) -0.0024(10) 0.0075(11) -0.0052(11)
N8 0.0509(11) 0.0364(10) 0.0365(10) -0.0026(8) 0.0109(9) -0.0013(9)
N9 0.0586(13) 0.0449(12) 0.0457(11) -0.0038(9) 0.0170(10) -0.0049(10)
C22 0.0489(13) 0.0399(12) 0.0334(11) -0.0032(9) 0.0050(10) 0.0036(10)
N10 0.0633(15) 0.0498(13) 0.0576(14) -0.0048(11) 0.0245(12) -0.0116(11)
N11 0.0671(15) 0.0419(12) 0.0614(14) -0.0040(10) 0.0207(12) -0.0100(11)
C23 0.0589(16) 0.0535(16) 0.0485(15) -0.0015(12) 0.0131(12) 0.0085(13)
C24 0.071(2) 0.067(2) 0.0574(17) -0.0079(15) 0.0164(15) 0.0240(16)
C25 0.086(2) 0.0481(15) 0.0615(18) -0.0119(14) 0.0048(17) 0.0212(16)
C26 0.072(2) 0.0374(14) 0.0570(16) -0.0052(11) 0.0036(14) 0.0035(12)
C28 0.089(3) 0.076(2) 0.095(3) -0.007(2) 0.054(2) -0.019(2)
C29 0.0469(16) 0.073(2) 0.089(2) 0.0141(18) 0.0169(16) -0.0110(15)
B1 0.082(3) 0.073(3) 0.090(3) 0.004(2) 0.021(2) 0.014(2)
F1 0.172(3) 0.106(2) 0.117(2) 0.0099(18) -0.006(2) 0.002(2)
F2 0.174(3) 0.0791(16) 0.1083(19) 0.0169(15) 0.0179(19) 0.0120(17)
F3 0.134(3) 0.0631(16) 0.220(4) -0.0093(17) 0.066(3) -0.0058(14)
F4 0.106(2) 0.310(6) 0.237(5) 0.011(4) 0.089(3) 0.060(3)
C51 0.162(8) 0.138(8) 0.089(5) -0.009(5) -0.046(5) 0.029(6)
Cl1 0.0802(9) 0.1494(17) 0.1048(12) -0.0423(11) 0.0030(8) -0.0077(9)
Cl2 0.1029(15) 0.182(4) 0.130(2) -0.0222(19) 0.0337(15) -0.0230(17)
C51B 0.14(3) 0.063(15) 0.58(9) 0.06(3) 0.21(5) 0.015(15)
Cl1B 0.257(15) 0.123(8) 0.223(17) 0.049(10) -0.071(13) -0.027(8)
Cl2B 0.121(6) 0.139(7) 0.405(18) 0.094(9) 0.124(8) 0.033(5)

loop_
_atom_type_symbol
_atom_type_description
_atom_type_scat_dispersion_real
_atom_type_scat_dispersion_imag
_atom_type_scat_source
C C 0.0033 0.0016 'International Tables Vol C Tables 4.2.6.8 and 6.1.1.4'
H H 0.0000 0.0000 'International Tables Vol C Tables 4.2.6.8 and 6.1.1.4'
B B 0.0013 0.0007 'International Tables Vol C Tables 4.2.6.8 and 6.1.1.4'
N N 0.0061 0.0033 'International Tables Vol C Tables 4.2.6.8 and 6.1.1.4'
F F 0.0171 0.0103 'International Tables Vol C Tables 4.2.6.8 and 6.1.1.4'
Ir Ir -1.4442 7.9887 'International Tables Vol C Tables 4.2.6.8 and 6.1.1.4'
Cl Cl 0.1484 0.1585 'International Tables Vol C Tables 4.2.6.8 and 6.1.1.4'

loop_
_geom_angle_atom_site_label_1
_geom_angle_atom_site_label_2
_geom_angle_atom_site_label_3
_geom_angle
N8 Ir1 N6 169.48(8)
N8 Ir1 C22 79.62(9)
N6 Ir1 C22 92.86(9)
N8 Ir1 C13 92.70(9)
N6 Ir1 C13 79.49(9)
C22 Ir1 C13 87.18(9)
N8 Ir1 N2 95.41(7)
N6 Ir1 N2 92.57(8)
C22 Ir1 N2 173.61(8)
C13 Ir1 N2 97.12(8)
N8 Ir1 N1 93.65(8)
N6 Ir1 N1 94.77(8)
C22 Ir1 N1 98.68(9)
C13 Ir1 N1 172.04(9)
N2 Ir1 N1 77.52(8)
N1 C1 C2 122.2(3)
N1 C1 H1 118.9
C2 C1 H1 118.9
C3 C2 C1 120.0(3)
C3 C2 H2 120.0
C1 C2 H2 120.0
C2 C3 C4 119.5(3)
C2 C3 H3 120.2
C4 C3 H3 120.2
C3 C4 C12 117.5(2)
C3 C4 C5 124.1(3)
C12 C4 C5 118.4(3)
C6 C5 C4 121.6(3)
C6 C5 H5 119.2
C4 C5 H5 119.2
C5 C6 C7 121.2(3)
C5 C6 H6 119.4
C7 C6 H6 119.4
C8 C7 C11 117.4(2)
C8 C7 C6 124.3(2)
C11 C7 C6 118.3(3)
C9 C8 C7 119.6(3)
C9 C8 H8 120.2
C7 C8 H8 120.2
C8 C9 C10 119.9(3)
C8 C9 H9 120.0
C10 C9 H9 120.0
N2 C10 C9 122.4(3)
N2 C10 H10 118.8
C9 C10 H10 118.8
N2 C11 C7 122.1(2)
N2 C11 C12 117.3(2)
C7 C11 C12 120.5(2)
N1 C12 C4 122.6(2)
N1 C12 C11 117.3(2)
C4 C12 C11 120.0(2)
C1 N1 C12 118.2(2)
C1 N1 Ir1 128.07(19)
C12 N1 Ir1 113.71(16)
C10 N2 C11 118.5(2)
C10 N2 Ir1 127.60(18)
C11 N2 Ir1 113.91(15)
C14 C13 C18 116.0(2)
C14 C13 Ir1 128.8(2)
C18 C13 Ir1 115.21(18)
C15 C14 C13 121.1(3)
C15 C14 H14 119.5
C13 C14 H14 119.5
C14 C15 C16 121.2(3)
C14 C15 H15 119.4
C16 C15 H15 119.4
C17 C16 C15 119.4(3)
C17 C16 H16 120.3
C15 C16 H16 120.3
C16 C17 C18 119.6(3)
C16 C17 H17 120.2
C18 C17 H17 120.2
C17 C18 C13 122.8(2)
C17 C18 C19 124.4(2)
C13 C18 C19 112.8(2)
N3 C19 N6 110.4(2)
N3 C19 C18 133.2(2)
N6 C19 C18 116.4(2)
N4 N3 C19 102.0(2)
N5 N4 N3 115.5(2)
N5 N4 C29 122.4(2)
N3 N4 C29 122.0(2)
N4 N5 N6 103.9(2)
N5 N6 C19 108.2(2)
N5 N6 Ir1 135.84(16)
C19 N6 Ir1 115.85(16)
C26 C20 C22 122.8(3)
C26 C20 C21 124.4(3)
C22 C20 C21 112.8(2)
N11 C21 N8 110.0(2)
N11 C21 C20 134.3(3)
N8 C21 C20 115.7(2)
N9 N8 C21 108.4(2)
N9 N8 Ir1 135.21(17)
C21 N8 Ir1 116.27(17)
N10 N9 N8 104.2(2)
C23 C22 C20 115.6(2)
C23 C22 Ir1 129.1(2)
C20 C22 Ir1 115.32(18)
N9 N10 N11 115.3(2)
N9 N10 C28 122.2(3)
N11 N10 C28 122.5(3)
C21 N11 N10 102.2(2)
C24 C23 C22 121.5(3)
C24 C23 H23 119.2
C22 C23 H23 119.2
C23 C24 C25 121.3(3)
C23 C24 H24 119.4
C25 C24 H24 119.4
C26 C25 C24 119.6(3)
C26 C25 H25 120.2
C24 C25 H25 120.2
C25 C26 C20 119.2(3)
C25 C26 H26 120.4
C20 C26 H26 120.4
F4 B1 F3 108.4(5)
F4 B1 F2 113.0(5)
F3 B1 F2 109.9(4)
F4 B1 F1 112.6(5)
F3 B1 F1 106.6(4)
F2 B1 F1 106.1(4)
Cl1 C51 Cl2 112.3(6)
Cl1 C51 H51A 109.1
Cl2 C51 H51A 109.1
Cl1 C51 H51B 109.1
Cl2 C51 H51B 109.1
H51A C51 H51B 107.9
Cl1B C51B Cl2B 159(6)
Cl1B C51B H51C 96.4
Cl2B C51B H51C 96.4
Cl1B C51B H51D 96.4
Cl2B C51B H51D 96.4
H51C C51B H51D 103.4

loop_
_geom_bond_atom_site_label_1
_geom_bond_atom_site_label_2
_geom_bond_distance
Ir1 N8 2.017(2)
Ir1 N6 2.025(2)
Ir1 C22 2.030(2)
Ir1 C13 2.034(3)
Ir1 N2 2.131(2)
Ir1 N1 2.139(2)
C1 N1 1.327(4)
C1 C2 1.403(4)
C1 H1 0.9300
C2 C3 1.357(4)
C2 H2 0.9300
C3 C4 1.402(4)
C3 H3 0.9300
C4 C12 1.404(3)
C4 C5 1.436(4)
C5 C6 1.342(4)
C5 H5 0.9300
C6 C7 1.434(4)
C6 H6 0.9300
C7 C8 1.406(4)
C7 C11 1.408(3)
C8 C9 1.359(4)
C8 H8 0.9300
C9 C10 1.395(4)
C9 H9 0.9300
C10 N2 1.327(3)
C10 H10 0.9300
C11 N2 1.368(3)
C11 C12 1.419(3)
C12 N1 1.365(3)
C13 C14 1.408(4)
C13 C18 1.414(4)
C14 C15 1.390(4)
C14 H14 0.9300
C15 C16 1.391(5)
C15 H15 0.9300
C16 C17 1.379(4)
C16 H16 0.9300
C17 C18 1.390(4)
C17 H17 0.9300
C18 C19 1.443(4)
C19 N3 1.331(3)
C19 N6 1.355(3)
N3 N4 1.327(3)
N4 N5 1.314(3)
N4 C29 1.468(3)
N5 N6 1.328(3)
C20 C26 1.399(4)
C20 C22 1.417(4)
C20 C21 1.449(4)
C21 N11 1.326(3)
C21 N8 1.363(3)
N8 N9 1.315(3)
N9 N10 1.312(3)
C22 C23 1.398(4)
N10 N11 1.329(3)
N10 C28 1.460(4)
C23 C24 1.384(4)
C23 H23 0.9300
C24 C25 1.386(5)
C24 H24 0.9300
C25 C26 1.368(5)
C25 H25 0.9300
C26 H26 0.9300
C28 H28A 0.9600
C28 H28B 0.9600
C28 H28C 0.9600
C29 H29A 0.9600
C29 H29B 0.9600
C29 H29C 0.9600
B1 F4 1.295(6)
B1 F3 1.345(5)
B1 F2 1.355(5)
B1 F1 1.396(6)
C51 Cl1 1.691(12)
C51 Cl2 1.769(9)
C51 H51A 0.9700
C51 H51B 0.9700
C51B Cl1B 1.33(4)
C51B Cl2B 1.51(2)
C51B H51C 0.9700
C51B H51D 0.9700

loop_
_geom_torsion_atom_site_label_1
_geom_torsion_atom_site_label_2
_geom_torsion_atom_site_label_3
_geom_torsion_atom_site_label_4
_geom_torsion
N1 C1 C2 C3 0.0(5)
C1 C2 C3 C4 -0.4(5)
C2 C3 C4 C12 0.7(4)
C2 C3 C4 C5 -178.1(3)
C3 C4 C5 C6 177.8(3)
C12 C4 C5 C6 -1.0(4)
C4 C5 C6 C7 0.4(4)
C5 C6 C7 C8 -176.8(3)
C5 C6 C7 C11 0.5(4)
C11 C7 C8 C9 -1.6(4)
C6 C7 C8 C9 175.7(3)
C7 C8 C9 C10 2.6(4)
C8 C9 C10 N2 -0.6(4)
C8 C7 C11 N2 -1.3(3)
C6 C7 C11 N2 -178.7(2)
C8 C7 C11 C12 176.8(2)
C6 C7 C11 C12 -0.7(3)
C3 C4 C12 N1 -0.6(4)
C5 C4 C12 N1 178.3(2)
C3 C4 C12 C11 -178.1(2)
C5 C4 C12 C11 0.8(4)
N2 C11 C12 N1 0.6(3)
C7 C11 C12 N1 -177.6(2)
N2 C11 C12 C4 178.2(2)
C7 C11 C12 C4 0.1(3)
C2 C1 N1 C12 0.1(4)
C2 C1 N1 Ir1 -177.8(2)
C4 C12 N1 C1 0.2(4)
C11 C12 N1 C1 177.8(2)
C4 C12 N1 Ir1 178.43(18)
C11 C12 N1 Ir1 -4.0(3)
N8 Ir1 N1 C1 -83.0(2)
N6 Ir1 N1 C1 90.7(2)
C22 Ir1 N1 C1 -3.0(3)
C13 Ir1 N1 C1 134.2(6)
N2 Ir1 N1 C1 -177.7(3)
N8 Ir1 N1 C12 98.96(17)
N6 Ir1 N1 C12 -87.36(17)
C22 Ir1 N1 C12 179.00(17)
C13 Ir1 N1 C12 -43.9(7)
N2 Ir1 N1 C12 4.23(16)
C9 C10 N2 C11 -2.3(4)
C9 C10 N2 Ir1 180.0(2)
C7 C11 N2 C10 3.2(3)
C12 C11 N2 C10 -174.9(2)
C7 C11 N2 Ir1 -178.71(17)
C12 C11 N2 Ir1 3.2(3)
N8 Ir1 N2 C10 81.4(2)
N6 Ir1 N2 C10 -91.8(2)
C22 Ir1 N2 C10 120.0(8)
C13 Ir1 N2 C10 -12.0(2)
N1 Ir1 N2 C10 173.9(2)
N8 Ir1 N2 C11 -96.48(16)
N6 Ir1 N2 C11 90.38(16)
C22 Ir1 N2 C11 -57.9(8)
C13 Ir1 N2 C11 170.11(16)
N1 Ir1 N2 C11 -3.93(15)
N8 Ir1 C13 C14 -12.3(2)
N6 Ir1 C13 C14 174.8(2)
C22 Ir1 C13 C14 -91.8(2)
N2 Ir1 C13 C14 83.5(2)
N1 Ir1 C13 C14 130.6(6)
N8 Ir1 C13 C18 169.05(19)
N6 Ir1 C13 C18 -3.85(18)
C22 Ir1 C13 C18 89.59(19)
N2 Ir1 C13 C18 -95.16(19)
N1 Ir1 C13 C18 -48.1(7)
C18 C13 C14 C15 -1.1(4)
Ir1 C13 C14 C15 -179.8(2)
C13 C14 C15 C16 -0.2(5)
C14 C15 C16 C17 1.0(5)
C15 C16 C17 C18 -0.5(5)
C16 C17 C18 C13 -1.0(5)
C16 C17 C18 C19 177.0(3)
C14 C13 C18 C17 1.7(4)
Ir1 C13 C18 C17 -179.5(2)
C14 C13 C18 C19 -176.5(2)
Ir1 C13 C18 C19 2.3(3)
C17 C18 C19 N3 2.1(5)
C13 C18 C19 N3 -179.8(3)
C17 C18 C19 N6 -176.4(3)
C13 C18 C19 N6 1.8(3)
N6 C19 N3 N4 0.5(3)
C18 C19 N3 N4 -178.1(3)
C19 N3 N4 N5 -0.5(3)
C19 N3 N4 C29 179.9(3)
N3 N4 N5 N6 0.3(3)
C29 N4 N5 N6 179.9(3)
N4 N5 N6 C19 0.0(3)
N4 N5 N6 Ir1 -175.36(18)
N3 C19 N6 N5 -0.3(3)
C18 C19 N6 N5 178.5(2)
N3 C19 N6 Ir1 176.09(17)
C18 C19 N6 Ir1 -5.1(3)
N8 Ir1 N6 N5 137.4(4)
C22 Ir1 N6 N5 93.4(2)
C13 Ir1 N6 N5 180.0(2)
N2 Ir1 N6 N5 -83.3(2)
N1 Ir1 N6 N5 -5.6(2)
N8 Ir1 N6 C19 -37.7(5)
C22 Ir1 N6 C19 -81.73(18)
C13 Ir1 N6 C19 4.87(18)
N2 Ir1 N6 C19 101.63(18)
N1 Ir1 N6 C19 179.31(18)
C26 C20 C21 N11 1.8(5)
C22 C20 C21 N11 -179.6(3)
C26 C20 C21 N8 -177.8(2)
C22 C20 C21 N8 0.7(3)
N11 C21 N8 N9 -0.5(3)
C20 C21 N8 N9 179.2(2)
N11 C21 N8 Ir1 175.85(18)
C20 C21 N8 Ir1 -4.4(3)
N6 Ir1 N8 N9 134.9(4)
C22 Ir1 N8 N9 179.8(2)
C13 Ir1 N8 N9 93.2(2)
N2 Ir1 N8 N9 -4.2(2)
N1 Ir1 N8 N9 -82.0(2)
N6 Ir1 N8 C21 -40.1(5)
C22 Ir1 N8 C21 4.79(18)
C13 Ir1 N8 C21 -81.84(19)
N2 Ir1 N8 C21 -179.26(18)
N1 Ir1 N8 C21 102.95(18)
C21 N8 N9 N10 0.1(3)
Ir1 N8 N9 N10 -175.17(19)
C26 C20 C22 C23 1.5(4)
C21 C20 C22 C23 -177.1(2)
C26 C20 C22 Ir1 -178.2(2)
C21 C20 C22 Ir1 3.3(3)
N8 Ir1 C22 C23 176.0(3)
N6 Ir1 C22 C23 -11.4(2)
C13 Ir1 C22 C23 -90.7(2)
N2 Ir1 C22 C23 136.9(7)
N1 Ir1 C22 C23 83.9(2)
N8 Ir1 C22 C20 -4.32(17)
N6 Ir1 C22 C20 168.27(18)
C13 Ir1 C22 C20 88.94(19)
N2 Ir1 C22 C20 -43.5(9)
N1 Ir1 C22 C20 -96.47(18)
N8 N9 N10 N11 0.2(3)
N8 N9 N10 C28 -178.4(3)
N8 C21 N11 N10 0.6(3)
C20 C21 N11 N10 -179.1(3)
N9 N10 N11 C21 -0.5(3)
C28 N10 N11 C21 178.2(3)
C20 C22 C23 C24 -1.6(4)
Ir1 C22 C23 C24 178.1(2)
C22 C23 C24 C25 0.5(5)
C23 C24 C25 C26 0.7(5)
C24 C25 C26 C20 -0.7(5)
C22 C20 C26 C25 -0.4(4)
C21 C20 C26 C25 178.0(3)
